data_7032257
loop_
_publ_author_name
'Phillips, Nicholas'
'Tirfoin, R\'emi'
'Aldridge, Simon'

_publ_section_title
;
 Anionic N-heterocyclic carbenes (NHCs): a versatile route to saturated
 NHCs bearing pendant weakly coordinating anions.
;
_journal_issue 41
_journal_name_full 'Dalton transactions (Cambridge, England : 2003)'
_journal_page_first 15279
_journal_page_last 15282
_journal_paper_doi 10.1039/c4dt02662d
_journal_volume 43
_journal_year 2014
_chemical_formula_moiety 'C63 H73 Au1 B1 Cl1 F15 Li1 N2 O4'
_chemical_formula_sum 'C63 H73 Au B Cl F15 Li N2 O4'
_chemical_formula_weight 1457.42
_space_group_IT_number 2
_symmetry_cell_setting triclinic
_symmetry_space_group_name_Hall '-P 1'
_symmetry_space_group_name_H-M 'P -1'
_atom_sites_solution_hydrogens difmap
_atom_sites_solution_primary other
_audit_creation_date 2014-04-23
_audit_creation_method CRYSTALS_ver_14.43
_cell_angle_alpha 69.270(2)
_cell_angle_beta 87.964(2)
_cell_angle_gamma 88.679(2)
_cell_formula_units_Z 2
_cell_length_a 10.8473(3)
_cell_length_b 16.4395(4)
_cell_length_c 19.8987(4)
_cell_measurement_reflns_used 18372
_cell_measurement_temperature 150
_cell_measurement_theta_max 76
_cell_measurement_theta_min 4
_cell_volume 3316.39(15)
_computing_cell_refinement 'CrysAlis, (Oxford Diffraction, 2002)'
_computing_data_collection 'SuperNova, (Oxford Diffraction, 2010)'
_computing_data_reduction 'CrysAlis, (Oxford Diffraction, 2002)'
_computing_molecular_graphics 'CAMERON (Watkin et al., 1996)'
_computing_publication_material 'CRYSTALS (Betteridge et al., 2003)'
_computing_structure_refinement 'CRYSTALS (Betteridge et al., 2003)'
_computing_structure_solution 'Superflip (Palatinus & Chapuis, 2007)'
_diffrn_ambient_temperature 150
_diffrn_measured_fraction_theta_full 0.995
_diffrn_measured_fraction_theta_max 0.977
_diffrn_measurement_device Area
_diffrn_measurement_device_type 'Oxford Diffraction SuperNova'
_diffrn_measurement_method \w
_diffrn_radiation_monochromator graphite
_diffrn_radiation_type 'Cu K\a'
_diffrn_radiation_wavelength 1.54180
_diffrn_reflns_av_R_equivalents 0.139
_diffrn_reflns_limit_h_max 13
_diffrn_reflns_limit_h_min -13
_diffrn_reflns_limit_k_max 20
_diffrn_reflns_limit_k_min -19
_diffrn_reflns_limit_l_max 25
_diffrn_reflns_limit_l_min 0
_diffrn_reflns_number 89243
_diffrn_reflns_theta_full 67.462
_diffrn_reflns_theta_max 77.543
_diffrn_reflns_theta_min 3.013
_diffrn_standards_number 0
_exptl_absorpt_coefficient_mu 5.303
_exptl_absorpt_correction_T_max 0.95
_exptl_absorpt_correction_T_min 0.48
_exptl_absorpt_correction_type multi-scan
_exptl_absorpt_process_details 'CrysAlis, (Oxford Diffraction, 2002)'
_exptl_crystal_colour colourless
_exptl_crystal_density_diffrn 1.459
_exptl_crystal_density_method 'not measured'
_exptl_crystal_description plate
_exptl_crystal_F_000 1472
_exptl_crystal_size_max 0.090
_exptl_crystal_size_mid 0.050
_exptl_crystal_size_min 0.010
_platon_squeeze_details
;
;
_refine_diff_density_max 3.25
_refine_diff_density_min -2.64
_refine_ls_extinction_coef 61(7)
_refine_ls_extinction_method 'Larson (1970), Equation 22'
_refine_ls_goodness_of_fit_ref 1.0183
_refine_ls_hydrogen_treatment mixed
_refine_ls_matrix_type full
_refine_ls_number_parameters 903
_refine_ls_number_reflns 13735
_refine_ls_number_restraints 416
_refine_ls_R_factor_all 0.1159
_refine_ls_R_factor_gt 0.0839
_refine_ls_shift/su_max 0.0017059
_refine_ls_shift/su_mean 0.0000981
_refine_ls_structure_factor_coef Fsqd
_refine_ls_weighting_details
;
 Method= Modified Sheldrick 
 w=1/[\s^2^(F^2^) + ( 0.07P)^2^ +28.17P] 
 ,where P=(max(Fo^2^,0) + 2Fc^2^)/3 
;
_refine_ls_weighting_scheme calc
_refine_ls_wR_factor_all 0.2188
_refine_ls_wR_factor_gt 0.2025
_refine_ls_wR_factor_ref 0.2188
_reflns_limit_h_max 13
_reflns_limit_h_min -13
_reflns_limit_k_max 20
_reflns_limit_k_min -19
_reflns_limit_l_max 25
_reflns_limit_l_min 0
_reflns_number_gt 9287
_reflns_number_total 13788
_reflns_threshold_expression I>2.0\s(I)
_oxford_diffrn_Wilson_B_factor 4.50
_oxford_diffrn_Wilson_scale 0.15
_oxford_refine_ls_r_factor_ref 0.1159
_oxford_refine_ls_scale 3.04(4)
_oxford_reflns_number_all 13735
_oxford_reflns_threshold_expression_ref I>-3.0\s(I)
_oxford_structure_analysis_title '204NPRT14 in P -1'
_cod_data_source_file c4dt02662d2.cif
_cod_data_source_block 204NPRT14
_cod_depositor_comments
;
The following automatic conversions were performed:

'_atom_sites_solution_primary' value 'Other' changed to 'other'
according to
/usr/data/users/saulius/crontab/automatic-downloads/rss-feeds/RSC/lib/dictionaries/cif_core.dic
dictionary named 'cif_core.dic' version 2.4.2 from 2011-04-26.

Automatic conversion script
Id: cif_fix_values 2281 2013-09-26 08:29:07Z andrius 

 Adding full bibliography for 7032252--7032257.cif.
;
_cod_original_sg_symbol_H-M 'P -1 '
_cod_original_formula_sum 'C63 H73 Au1 B1 Cl1 F15 Li1 N2 O4'
_cod_database_code 7032257

loop_
_symmetry_equiv_pos_as_xyz
x,y,z
-x,-y,-z

loop_
_atom_site_label
_atom_site_type_symbol
_atom_site_fract_x
_atom_site_fract_y
_atom_site_fract_z
_atom_site_U_iso_or_equiv
_atom_site_occupancy
_atom_site_adp_type
_atom_site_refinement_flags_posn
_atom_site_refinement_flags_occupancy
_atom_site_disorder_assembly
_atom_site_disorder_group
Au1 Au 0.66113(4) 1.18802(3) 0.20611(3) 0.0617 1.0000 Uani . . . .
Cl2 Cl 0.6303(4) 1.3315(2) 0.1410(2) 0.1029 1.0000 Uani . . . .
C3 C 0.6844(6) 1.0636(6) 0.2690(4) 0.0424 1.0000 Uani . . . .
C5 C 0.7493(7) 1.0208(6) 0.1699(4) 0.0451 1.0000 Uani . . . .
C6 C 0.8694(8) 1.0443(6) 0.1406(5) 0.0556 1.0000 Uani . . . .
C7 C 0.9680(8) 1.0730(7) 0.1803(6) 0.0627 1.0000 Uani . . . .
C8 C 0.9845(11) 1.1728(7) 0.1499(7) 0.0851 1.0000 Uani . . . .
C9 C 1.0919(8) 1.0274(8) 0.1804(7) 0.0747 1.0000 Uani . . . .
C10 C 0.8935(10) 1.0478(7) 0.0710(6) 0.0677 1.0000 Uani . . . .
C11 C 0.8067(11) 1.0278(8) 0.0317(6) 0.0726 1.0000 Uani . . . .
C12 C 0.6881(10) 1.0066(7) 0.0602(5) 0.0657 1.0000 Uani . . . .
C13 C 0.6574(8) 1.0036(7) 0.1290(5) 0.0565 1.0000 Uani . . . .
C14 C 0.5247(8) 0.9883(7) 0.1564(5) 0.0599 1.0000 Uani . . . .
C15 C 0.4482(9) 1.0696(8) 0.1184(7) 0.0820 1.0000 Uani . . . .
C16 C 0.4687(10) 0.9082(8) 0.1484(7) 0.0786 1.0000 Uani . . . .
C17 C 0.7330(6) 0.9067(5) 0.2915(4) 0.0426 1.0000 Uani . . . .
C18 C 0.8664(6) 0.8802(6) 0.3094(5) 0.0450 1.0000 Uani . . . .
C20 C 1.0620(7) 0.7697(6) 0.3291(5) 0.0531 1.0000 Uani . . . .
C21 C 1.1366(8) 0.8184(7) 0.3547(6) 0.0624 1.0000 Uani . . . .
C23 C 1.2634(8) 0.8124(8) 0.3552(6) 0.0688 1.0000 Uani . . . .
C25 C 1.3235(7) 0.7548(7) 0.3290(6) 0.0656 1.0000 Uani . . . .
C27 C 1.2543(8) 0.7036(7) 0.3055(6) 0.0655 1.0000 Uani . . . .
C28 C 1.1291(8) 0.7107(7) 0.3060(6) 0.0601 1.0000 Uani . . . .
C31 C 0.8505(8) 0.7558(6) 0.2611(6) 0.0597 1.0000 Uani . . . .
C32 C 0.9004(10) 0.7906(7) 0.1914(6) 0.0695 1.0000 Uani . . . .
C34 C 0.8435(13) 0.7874(9) 0.1290(9) 0.0893 1.0000 Uani . . . .
C36 C 0.7328(15) 0.7495(11) 0.1380(10) 0.1008 1.0000 Uani . . . .
C38 C 0.6790(11) 0.7121(10) 0.2041(10) 0.0948 1.0000 Uani . . . .
C39 C 0.7381(9) 0.7181(7) 0.2632(7) 0.0723 1.0000 Uani . . . .
C42 C 0.8720(8) 0.7058(7) 0.4091(6) 0.0657 1.0000 Uani . . . .
C43 C 0.8580(9) 0.7282(8) 0.4713(7) 0.0766 1.0000 Uani . . . .
C45 C 0.8411(10) 0.6660(11) 0.5399(7) 0.0906 1.0000 Uani . . . .
C47 C 0.8385(13) 0.5805(11) 0.5491(9) 0.1054 1.0000 Uani . . . .
C49 C 0.8515(13) 0.5550(9) 0.4923(11) 0.1095 1.0000 Uani . . . .
C50 C 0.8706(10) 0.6177(8) 0.4254(7) 0.0816 1.0000 Uani . . . .
C53 C 0.6441(7) 0.8895(6) 0.3550(5) 0.0487 1.0000 Uani . . . .
C54 C 0.6634(8) 0.9539(6) 0.3923(5) 0.0531 1.0000 Uani . . . .
C56 C 0.6258(8) 1.1078(6) 0.3712(5) 0.0540 1.0000 Uani . . . .
C57 C 0.5005(8) 1.1211(7) 0.3848(5) 0.0534 1.0000 Uani . . . .
C58 C 0.4736(10) 1.1775(8) 0.4224(6) 0.0735 1.0000 Uani . . . .
C59 C 0.5656(12) 1.2191(9) 0.4424(7) 0.0871 1.0000 Uani . . . .
C60 C 0.6879(11) 1.2064(8) 0.4256(6) 0.0803 1.0000 Uani . . . .
C61 C 0.7210(9) 1.1514(7) 0.3892(5) 0.0611 1.0000 Uani . . . .
C62 C 0.8557(9) 1.1387(8) 0.3720(6) 0.0695 1.0000 Uani . . . .
C63 C 0.9119(13) 1.2249(9) 0.3239(8) 0.0980 1.0000 Uani . . . .
C64 C 0.9283(10) 1.0957(10) 0.4392(7) 0.0987 1.0000 Uani . . . .
C65 C 0.3967(8) 1.0785(7) 0.3618(5) 0.0614 1.0000 Uani . . . .
C66 C 0.3057(10) 1.0324(9) 0.4230(6) 0.0790 1.0000 Uani . . . .
C67 C 0.3287(10) 1.1460(9) 0.2997(6) 0.0814 1.0000 Uani . . . .
C69 C 0.806(3) 0.3211(15) 0.9880(9) 0.1306 0.69(2) Uani D P 1 1
C70 C 0.714(2) 0.2551(15) 0.9858(11) 0.1298 0.69(2) Uani D P 1 1
C71 C 0.728(2) 0.2549(15) 0.9124(11) 0.1343 0.69(2) Uani D P 1 1
C72 C 0.8241(17) 0.3226(10) 0.8776(8) 0.1407 1.0000 Uani D . . .
C74 C 0.6648(14) 0.5465(7) 0.9773(8) 0.1091 1.0000 Uani D . . .
C75 C 0.647(10) 0.630(2) 0.991(4) 0.1088 0.21(2) Uani D P 1 2
C76 C 0.629(2) 0.6304(10) 0.9875(14) 0.1117 0.79(2) Uani D P 1 1
C77 C 0.695(8) 0.6963(12) 0.924(5) 0.1081 0.21(2) Uani D P 1 2
C78 C 0.715(2) 0.6938(7) 0.9391(14) 0.1166 0.79(2) Uani D P 1 1
C79 C 0.804(8) 0.652(6) 0.902(4) 0.1064 0.21(2) Uani D P 1 2
C80 C 0.8261(18) 0.6400(15) 0.9335(13) 0.1167 0.79(2) Uani D P 1 1
C82 C 0.9954(11) 0.5319(11) 0.7553(8) 0.1138 1.0000 Uani D . . .
C83 C 1.105(5) 0.472(5) 0.778(3) 0.1126 0.21(2) Uani D P 1 2
C84 C 1.1320(12) 0.5137(17) 0.7551(8) 0.1180 0.79(2) Uani D P 1 1
C85 C 1.120(7) 0.463(4) 0.853(3) 0.1131 0.21(2) Uani D P 1 2
C86 C 1.1626(16) 0.4850(16) 0.8313(10) 0.1205 0.79(2) Uani D P 1 1
C87 C 1.069(3) 0.5311(17) 0.8630(9) 0.1197 0.79(2) Uani D P 1 1
C88 C 1.081(11) 0.551(5) 0.855(3) 0.1124 0.21(2) Uani D P 1 2
C90 C 0.5664(16) 0.4874(10) 0.8104(8) 0.1315 1.0000 Uani D . . .
C91 C 0.497(2) 0.5336(15) 0.7433(10) 0.1322 0.79(2) Uani D P 1 1
C92 C 0.519(6) 0.521(6) 0.7353(18) 0.1309 0.21(2) Uani D P 1 2
C93 C 0.562(2) 0.6155(13) 0.7100(10) 0.1312 0.79(2) Uani D P 1 1
C94 C 0.617(9) 0.578(5) 0.6931(18) 0.1310 0.21(2) Uani D P 1 2
C95 C 0.677(9) 0.609(7) 0.746(5) 0.1312 0.21(2) Uani D P 1 2
C96 C 0.658(2) 0.6132(16) 0.7636(12) 0.1285 0.79(2) Uani D P 1 1
C97 C 0.713(7) 0.317(4) 0.979(3) 0.1443 0.31(2) Uani D P 1 2
C98 C 0.663(4) 0.248(3) 0.954(3) 0.1427 0.31(2) Uani D P 1 2
C99 C 0.760(5) 0.237(2) 0.905(3) 0.1409 0.31(2) Uani D P 1 2
N4 N 0.7230(5) 1.0013(4) 0.2461(4) 0.0420 1.0000 Uani . . . .
N55 N 0.6554(6) 1.0432(5) 0.3397(4) 0.0465 1.0000 Uani . . . .
B19 B 0.9085(8) 0.7780(7) 0.3291(6) 0.0514 1.0000 Uani . . . .
F22 F 1.0881(5) 0.8749(5) 0.3834(4) 0.0912 1.0000 Uani . . . .
F24 F 1.3299(5) 0.8630(6) 0.3809(4) 0.1000 1.0000 Uani . . . .
F26 F 1.4475(4) 0.7497(5) 0.3292(4) 0.0893 1.0000 Uani . . . .
F29 F 1.0703(5) 0.6574(4) 0.2796(4) 0.0821 1.0000 Uani . . . .
F30 F 1.3126(5) 0.6453(5) 0.2811(5) 0.1006 1.0000 Uani . . . .
F33 F 1.0094(6) 0.8305(4) 0.1799(3) 0.0759 1.0000 Uani . . . .
F35 F 0.9000(9) 0.8231(6) 0.0649(4) 0.1163 1.0000 Uani . . . .
F37 F 0.6735(9) 0.7486(8) 0.0801(6) 0.1519 1.0000 Uani . . . .
F40 F 0.6756(5) 0.6834(4) 0.3278(4) 0.0890 1.0000 Uani . . . .
F41 F 0.5677(6) 0.6759(6) 0.2125(6) 0.1282 1.0000 Uani . . . .
F44 F 0.8592(6) 0.8108(5) 0.4683(3) 0.0810 1.0000 Uani . . . .
F46 F 0.8269(7) 0.6947(6) 0.5964(4) 0.1173 1.0000 Uani . . . .
F48 F 0.8211(8) 0.5196(6) 0.6171(5) 0.1467 1.0000 Uani . . . .
F51 F 0.8843(7) 0.5853(4) 0.3713(5) 0.1074 1.0000 Uani . . . .
F52 F 0.8488(9) 0.4695(5) 0.5009(6) 0.1446 1.0000 Uani . . . .
O68 O 0.8120(11) 0.3770(6) 0.9161(5) 0.1152 1.0000 Uani . . . .
O73 O 0.7804(8) 0.5568(6) 0.9415(6) 0.0980 1.0000 Uani . . . .
O81 O 0.9630(8) 0.5390(7) 0.8234(5) 0.1001 1.0000 Uani . . . .
O89 O 0.6770(9) 0.5332(7) 0.8078(5) 0.0979 1.0000 Uani . . . .
Li97 Li 0.807(2) 0.5015(16) 0.8735(13) 0.0934 1.0000 Uani . . . .
H71 H 0.9391 1.0578 0.2304 0.0748 1.0000 Uiso R . . .
H83 H 1.0461 1.1893 0.1762 0.1279 1.0000 Uiso R . . .
H82 H 0.9085 1.2012 0.1542 0.1280 1.0000 Uiso R . . .
H81 H 1.0101 1.1905 0.1003 0.1280 1.0000 Uiso R . . .
H91 H 1.1475 1.0428 0.2103 0.1118 1.0000 Uiso R . . .
H92 H 1.1260 1.0454 0.1322 0.1120 1.0000 Uiso R . . .
H93 H 1.0806 0.9655 0.1987 0.1120 1.0000 Uiso R . . .
H101 H 0.9714 1.0641 0.0506 0.0809 1.0000 Uiso R . . .
H111 H 0.8272 1.0279 -0.0141 0.0870 1.0000 Uiso R . . .
H121 H 0.6291 0.9945 0.0325 0.0790 1.0000 Uiso R . . .
H141 H 0.5224 0.9806 0.2077 0.0722 1.0000 Uiso R . . .
H151 H 0.3657 1.0627 0.1387 0.1229 1.0000 Uiso R . . .
H152 H 0.4844 1.1197 0.1240 0.1230 1.0000 Uiso R . . .
H153 H 0.4458 1.0782 0.0682 0.1229 1.0000 Uiso R . . .
H163 H 0.3846 0.9029 0.1660 0.1180 1.0000 Uiso R . . .
H162 H 0.5149 0.8573 0.1761 0.1180 1.0000 Uiso R . . .
H161 H 0.4719 0.9136 0.0988 0.1180 1.0000 Uiso R . . .
H171 H 0.7044 0.8740 0.2627 0.0510 1.0000 Uiso R . . .
H181 H 0.8846 0.8966 0.3499 0.0539 1.0000 Uiso R . . .
H182 H 0.9168 0.9140 0.2681 0.0540 1.0000 Uiso R . . .
H531 H 0.6577 0.8309 0.3886 0.0579 1.0000 Uiso R . . .
H532 H 0.5604 0.8953 0.3385 0.0579 1.0000 Uiso R . . .
H541 H 0.7439 0.9447 0.4135 0.0639 1.0000 Uiso R . . .
H542 H 0.6007 0.9461 0.4299 0.0640 1.0000 Uiso R . . .
H581 H 0.3922 1.1867 0.4342 0.0878 1.0000 Uiso R . . .
H591 H 0.5457 1.2560 0.4673 0.1049 1.0000 Uiso R . . .
H601 H 0.7489 1.2357 0.4392 0.0960 1.0000 Uiso R . . .
H621 H 0.8592 1.0998 0.3443 0.0830 1.0000 Uiso R . . .
H633 H 0.9951 1.2146 0.3105 0.1470 1.0000 Uiso R . . .
H632 H 0.9117 1.2647 0.3495 0.1469 1.0000 Uiso R . . .
H631 H 0.8642 1.2490 0.2816 0.1470 1.0000 Uiso R . . .
H641 H 1.0122 1.0880 0.4258 0.1479 1.0000 Uiso R . . .
H642 H 0.9257 1.1317 0.4679 0.1479 1.0000 Uiso R . . .
H643 H 0.8931 1.0401 0.4662 0.1479 1.0000 Uiso R . . .
H651 H 0.4331 1.0347 0.3437 0.0740 1.0000 Uiso R . . .
H663 H 0.2446 1.0041 0.4057 0.1179 1.0000 Uiso R . . .
H662 H 0.2661 1.0740 0.4403 0.1179 1.0000 Uiso R . . .
H661 H 0.3487 0.9902 0.4612 0.1180 1.0000 Uiso R . . .
H671 H 0.2632 1.1185 0.2852 0.1219 1.0000 Uiso R . . .
H672 H 0.2952 1.1915 0.3152 0.1219 1.0000 Uiso R . . .
H673 H 0.3858 1.1702 0.2598 0.1219 1.0000 Uiso R . . .
H691 H 0.7783 0.3518 1.0194 0.1570 0.69(2) Uiso R P 1 1
H692 H 0.8863 0.2940 1.0027 0.1570 0.69(2) Uiso R P 1 1
H701 H 0.6313 0.2719 0.9956 0.1561 0.69(2) Uiso R P 1 1
H702 H 0.7340 0.1982 1.0205 0.1560 0.69(2) Uiso R P 1 1
H711 H 0.6501 0.2715 0.8880 0.1610 0.69(2) Uiso R P 1 1
H712 H 0.7544 0.1984 0.9122 0.1610 0.69(2) Uiso R P 1 1
H751 H 0.6934 0.6292 1.0320 0.1310 0.21(2) Uiso R P 1 2
H752 H 0.5604 0.6401 0.9989 0.1310 0.21(2) Uiso R P 1 2
H761 H 0.6391 0.6260 1.0370 0.1340 0.79(2) Uiso R P 1 1
H762 H 0.5449 0.6469 0.9735 0.1341 0.79(2) Uiso R P 1 1
H771 H 0.7205 0.7470 0.9344 0.1300 0.21(2) Uiso R P 1 2
H772 H 0.6329 0.7133 0.8879 0.1300 0.21(2) Uiso R P 1 2
H781 H 0.7377 0.7372 0.9591 0.1400 0.79(2) Uiso R P 1 1
H782 H 0.6805 0.7220 0.8921 0.1401 0.79(2) Uiso R P 1 1
H791 H 0.8803 0.6696 0.9172 0.1280 0.21(2) Uiso R P 1 2
H792 H 0.8061 0.6671 0.8508 0.1280 0.21(2) Uiso R P 1 2
H801 H 0.8817 0.6349 0.9719 0.1400 0.79(2) Uiso R P 1 1
H802 H 0.8691 0.6651 0.8873 0.1400 0.79(2) Uiso R P 1 1
H831 H 1.1774 0.4979 0.7493 0.1350 0.21(2) Uiso R P 1 2
H832 H 1.0899 0.4161 0.7741 0.1350 0.21(2) Uiso R P 1 2
H841 H 1.1760 0.5662 0.7279 0.1410 0.79(2) Uiso R P 1 1
H842 H 1.1507 0.4685 0.7358 0.1410 0.79(2) Uiso R P 1 1
H851 H 1.2054 0.4509 0.8668 0.1350 0.21(2) Uiso R P 1 2
H852 H 1.0677 0.4177 0.8850 0.1350 0.21(2) Uiso R P 1 2
H861 H 1.2456 0.5019 0.8371 0.1440 0.79(2) Uiso R P 1 1
H862 H 1.1545 0.4225 0.8534 0.1441 0.79(2) Uiso R P 1 1
H871 H 1.0981 0.5880 0.8588 0.1430 0.79(2) Uiso R P 1 1
H872 H 1.0517 0.4968 0.9132 0.1429 0.79(2) Uiso R P 1 1
H881 H 1.1309 0.5993 0.8249 0.1350 0.21(2) Uiso R P 1 2
H882 H 1.0728 0.5533 0.9032 0.1350 0.21(2) Uiso R P 1 2
H911 H 0.4123 0.5447 0.7553 0.1581 0.79(2) Uiso R P 1 1
H912 H 0.4978 0.5005 0.7116 0.1581 0.79(2) Uiso R P 1 1
H921 H 0.4419 0.5521 0.7331 0.1570 0.21(2) Uiso R P 1 2
H922 H 0.5081 0.4731 0.7180 0.1570 0.21(2) Uiso R P 1 2
H931 H 0.5063 0.6646 0.7034 0.1570 0.79(2) Uiso R P 1 1
H932 H 0.5999 0.6189 0.6642 0.1571 0.79(2) Uiso R P 1 1
H941 H 0.5822 0.6260 0.6542 0.1570 0.21(2) Uiso R P 1 2
H942 H 0.6766 0.5466 0.6738 0.1570 0.21(2) Uiso R P 1 2
H951 H 0.6272 0.6538 0.7556 0.1570 0.21(2) Uiso R P 1 2
H952 H 0.7597 0.6303 0.7309 0.1570 0.21(2) Uiso R P 1 2
H961 H 0.6294 0.6486 0.7913 0.1551 0.79(2) Uiso R P 1 1
H962 H 0.7348 0.6362 0.7384 0.1550 0.79(2) Uiso R P 1 1
H971 H 0.6535 0.3514 0.9911 0.1730 0.31(2) Uiso . P 1 2
H972 H 0.7648 0.2865 1.0237 0.1730 0.31(2) Uiso . P 1 2
H981 H 0.5873 0.2706 0.9307 0.1710 0.31(2) Uiso . P 1 2
H982 H 0.6492 0.1948 0.9944 0.1710 0.31(2) Uiso . P 1 2
H991 H 0.8163 0.1890 0.9294 0.1690 0.31(2) Uiso R P 1 2
H992 H 0.7225 0.2257 0.8660 0.1690 0.31(2) Uiso R P 1 2
H901 H 0.5062 0.4992 0.8432 0.1580 0.21(2) Uiso R P 1 2
H902 H 0.5831 0.4253 0.8258 0.1580 0.21(2) Uiso R P 1 2
H903 H 0.5162 0.4862 0.8522 0.1581 0.79(2) Uiso R P 1 1
H904 H 0.5863 0.4283 0.8132 0.1581 0.79(2) Uiso R P 1 1
H721 H 0.8085 0.3533 0.8271 0.1690 0.69(2) Uiso R P 1 1
H722 H 0.9059 0.2961 0.8827 0.1691 0.69(2) Uiso R P 1 1
H723 H 0.9114 0.3091 0.8754 0.1690 0.31(2) Uiso R P 1 2
H724 H 0.7959 0.3547 0.8296 0.1690 0.31(2) Uiso R P 1 2
H821 H 0.9759 0.5859 0.7168 0.1360 0.79(2) Uiso R P 1 1
H822 H 0.9508 0.4847 0.7492 0.1360 0.79(2) Uiso R P 1 1
H823 H 1.0168 0.5877 0.7192 0.1360 0.21(2) Uiso R P 1 2
H824 H 0.9303 0.5058 0.7378 0.1360 0.21(2) Uiso R P 1 2
H741 H 0.6657 0.4968 1.0218 0.1310 0.21(2) Uiso R P 1 2
H742 H 0.6009 0.5393 0.9470 0.1310 0.21(2) Uiso R P 1 2
H743 H 0.6697 0.5005 1.0239 0.1310 0.79(2) Uiso R P 1 1
H744 H 0.6039 0.5320 0.9489 0.1309 0.79(2) Uiso R P 1 1

loop_
_atom_site_aniso_label
_atom_site_aniso_U_11
_atom_site_aniso_U_22
_atom_site_aniso_U_33
_atom_site_aniso_U_23
_atom_site_aniso_U_13
_atom_site_aniso_U_12
Au1 0.0580(3) 0.0608(3) 0.0648(3) -0.01986(19) -0.01094(18) 0.00796(17)
Cl2 0.122(3) 0.0680(18) 0.098(2) -0.0048(17) -0.008(2) 0.0170(18)
C3 0.017(3) 0.073(6) 0.035(4) -0.017(4) -0.004(3) 0.000(3)
C5 0.038(4) 0.061(5) 0.037(4) -0.020(4) 0.010(3) 0.009(4)
C6 0.040(4) 0.062(6) 0.059(6) -0.015(5) 0.006(4) 0.001(4)
C7 0.041(5) 0.074(7) 0.067(6) -0.018(5) 0.009(4) -0.003(4)
C8 0.077(7) 0.066(7) 0.103(10) -0.020(7) 0.011(7) -0.015(6)
C9 0.036(5) 0.094(8) 0.091(8) -0.030(7) 0.007(5) -0.001(5)
C10 0.056(6) 0.083(7) 0.057(6) -0.018(5) 0.017(5) 0.010(5)
C11 0.080(7) 0.089(8) 0.050(6) -0.028(6) 0.003(5) 0.019(6)
C12 0.067(6) 0.084(7) 0.054(6) -0.034(5) -0.001(5) 0.012(5)
C13 0.041(4) 0.071(6) 0.058(6) -0.023(5) -0.004(4) 0.010(4)
C14 0.044(5) 0.091(7) 0.053(6) -0.035(5) -0.009(4) 0.003(5)
C15 0.045(5) 0.108(10) 0.097(9) -0.042(8) -0.014(6) 0.007(6)
C16 0.063(6) 0.086(8) 0.087(8) -0.029(7) -0.008(6) -0.004(6)
C17 0.027(3) 0.050(5) 0.050(5) -0.017(4) 0.001(3) 0.005(3)
C18 0.026(3) 0.064(5) 0.046(5) -0.021(4) 0.000(3) 0.006(3)
C20 0.029(4) 0.067(6) 0.061(6) -0.021(5) 0.000(4) 0.007(4)
C21 0.033(4) 0.094(8) 0.073(7) -0.045(6) -0.003(4) 0.012(4)
C23 0.032(4) 0.099(8) 0.087(8) -0.048(7) -0.009(5) 0.002(5)
C25 0.026(4) 0.083(7) 0.087(7) -0.030(6) 0.000(4) 0.014(4)
C27 0.038(4) 0.064(6) 0.096(8) -0.032(6) 0.006(5) 0.012(4)
C28 0.039(4) 0.067(6) 0.075(7) -0.027(5) 0.000(4) 0.006(4)
C31 0.038(4) 0.058(6) 0.091(8) -0.037(5) -0.013(5) 0.013(4)
C32 0.071(7) 0.071(7) 0.076(8) -0.038(6) -0.010(6) 0.011(5)
C34 0.086(9) 0.082(9) 0.111(11) -0.049(8) -0.013(8) 0.021(7)
C36 0.089(10) 0.118(12) 0.134(13) -0.090(11) -0.034(10) 0.028(9)
C38 0.052(6) 0.111(11) 0.159(15) -0.093(11) -0.032(8) 0.015(6)
C39 0.042(5) 0.072(7) 0.116(10) -0.050(7) -0.008(6) 0.012(5)
C42 0.033(4) 0.067(6) 0.084(8) -0.011(6) -0.002(4) 0.012(4)
C43 0.041(5) 0.081(8) 0.082(8) 0.003(6) -0.011(5) 0.009(5)
C45 0.057(6) 0.118(12) 0.072(8) -0.003(8) -0.009(6) 0.016(7)
C47 0.078(9) 0.099(12) 0.090(10) 0.029(9) -0.005(8) 0.008(8)
C49 0.077(8) 0.067(9) 0.141(15) 0.014(9) 0.016(9) 0.021(6)
C50 0.058(6) 0.069(7) 0.094(9) -0.003(7) 0.018(6) 0.013(5)
C53 0.028(4) 0.060(5) 0.056(5) -0.019(4) 0.001(3) 0.008(3)
C54 0.038(4) 0.071(6) 0.043(5) -0.012(4) 0.008(4) 0.009(4)
C56 0.047(5) 0.067(6) 0.054(5) -0.028(5) -0.008(4) 0.016(4)
C57 0.049(5) 0.083(7) 0.042(5) -0.040(5) -0.011(4) 0.021(4)
C58 0.061(6) 0.103(9) 0.067(7) -0.044(6) -0.016(5) 0.035(6)
C59 0.086(8) 0.112(10) 0.090(9) -0.069(8) -0.024(7) 0.032(7)
C60 0.074(7) 0.101(9) 0.086(8) -0.056(7) -0.026(6) 0.017(6)
C61 0.057(5) 0.076(7) 0.060(6) -0.036(5) -0.018(5) 0.010(5)
C62 0.053(5) 0.095(8) 0.069(7) -0.039(6) -0.011(5) 0.003(5)
C63 0.087(9) 0.106(10) 0.097(10) -0.028(8) -0.023(7) -0.018(8)
C64 0.048(6) 0.146(13) 0.093(9) -0.031(9) -0.017(6) 0.020(7)
C65 0.040(4) 0.094(7) 0.064(6) -0.046(6) -0.004(4) 0.016(5)
C66 0.056(6) 0.117(10) 0.075(7) -0.048(7) 0.002(5) 0.013(6)
C67 0.059(6) 0.123(10) 0.074(7) -0.047(7) -0.024(5) 0.020(6)
C69 0.165(14) 0.096(10) 0.121(11) -0.030(9) 0.042(11) -0.001(9)
C70 0.168(13) 0.091(9) 0.125(10) -0.037(9) 0.047(9) 0.001(8)
C71 0.175(13) 0.095(8) 0.130(9) -0.041(8) 0.046(9) 0.001(8)
C72 0.177(12) 0.103(8) 0.136(10) -0.042(8) 0.053(9) 0.003(8)
C74 0.126(8) 0.107(7) 0.110(8) -0.059(7) 0.017(7) -0.011(6)
C75 0.127(10) 0.108(9) 0.108(10) -0.059(8) 0.015(9) -0.011(9)
C76 0.128(8) 0.111(7) 0.112(8) -0.061(7) 0.018(7) -0.008(6)
C77 0.128(12) 0.105(11) 0.108(12) -0.059(10) 0.012(11) -0.011(11)
C78 0.133(9) 0.108(8) 0.119(9) -0.055(7) 0.017(7) -0.008(7)
C79 0.127(14) 0.103(13) 0.106(14) -0.060(12) 0.012(12) -0.012(12)
C80 0.129(10) 0.106(9) 0.122(11) -0.051(9) 0.018(9) -0.012(8)
C82 0.096(7) 0.132(9) 0.122(9) -0.055(8) -0.006(7) 0.001(7)
C83 0.097(9) 0.130(11) 0.121(11) -0.057(10) -0.005(9) 0.002(9)
C84 0.098(7) 0.136(9) 0.127(8) -0.056(8) -0.001(7) 0.010(7)
C85 0.098(11) 0.130(13) 0.121(12) -0.057(12) -0.005(11) 0.002(11)
C86 0.097(8) 0.137(10) 0.131(9) -0.054(8) -0.004(7) 0.013(8)
C87 0.099(9) 0.137(11) 0.131(10) -0.057(9) -0.004(8) 0.012(9)
C88 0.098(13) 0.130(14) 0.121(13) -0.059(13) -0.006(13) 0.001(13)
C90 0.125(10) 0.141(10) 0.123(9) -0.038(8) -0.024(7) -0.002(8)
C91 0.126(9) 0.144(10) 0.119(9) -0.036(8) -0.021(7) 0.000(8)
C92 0.127(12) 0.140(12) 0.123(10) -0.040(10) -0.024(9) -0.001(10)
C93 0.122(10) 0.147(10) 0.112(9) -0.029(9) -0.017(7) 0.003(8)
C94 0.127(13) 0.139(13) 0.123(12) -0.039(12) -0.023(11) 0.000(12)
C95 0.127(15) 0.139(15) 0.122(14) -0.038(13) -0.024(13) 0.000(13)
C96 0.119(11) 0.145(11) 0.109(10) -0.028(10) -0.014(8) 0.007(9)
C97 0.178(17) 0.110(13) 0.136(14) -0.038(12) 0.061(13) -0.001(13)
C98 0.177(15) 0.106(11) 0.136(13) -0.038(11) 0.060(12) 0.002(11)
C99 0.177(14) 0.104(10) 0.135(11) -0.041(10) 0.057(10) 0.003(10)
N4 0.032(3) 0.053(4) 0.047(4) -0.026(3) 0.004(3) 0.006(3)
N55 0.034(3) 0.064(4) 0.047(4) -0.026(4) 0.001(3) 0.009(3)
B19 0.028(4) 0.058(6) 0.067(7) -0.019(5) -0.002(4) 0.003(4)
F22 0.037(3) 0.150(6) 0.128(6) -0.100(5) -0.013(3) 0.015(3)
F24 0.035(3) 0.158(7) 0.143(6) -0.098(6) -0.015(3) 0.004(3)
F26 0.027(2) 0.115(5) 0.134(6) -0.055(5) -0.005(3) 0.014(3)
F29 0.045(3) 0.084(4) 0.137(6) -0.065(4) 0.000(3) 0.008(3)
F30 0.046(3) 0.105(5) 0.173(7) -0.079(5) 0.006(4) 0.018(3)
F33 0.082(4) 0.085(4) 0.064(4) -0.031(3) 0.007(3) -0.008(3)
F35 0.154(8) 0.129(7) 0.077(5) -0.051(5) -0.009(5) 0.014(6)
F37 0.146(8) 0.206(11) 0.170(9) -0.145(9) -0.077(7) 0.042(7)
F40 0.039(3) 0.093(5) 0.144(6) -0.054(5) 0.008(4) -0.005(3)
F41 0.063(4) 0.153(8) 0.218(10) -0.124(8) -0.031(5) -0.002(4)
F44 0.075(4) 0.103(5) 0.058(4) -0.019(3) -0.013(3) 0.000(4)
F46 0.093(5) 0.164(8) 0.065(5) -0.002(5) -0.011(4) 0.003(5)
F48 0.118(7) 0.143(8) 0.104(6) 0.046(6) 0.009(5) 0.021(6)
F51 0.106(6) 0.063(4) 0.134(7) -0.017(4) 0.038(5) 0.013(4)
F52 0.127(7) 0.078(5) 0.171(9) 0.021(5) 0.044(6) 0.022(5)
O68 0.163(10) 0.088(7) 0.098(7) -0.041(6) 0.050(7) -0.019(6)
O73 0.091(6) 0.076(5) 0.139(8) -0.054(6) 0.022(6) -0.013(4)
O81 0.073(5) 0.125(8) 0.110(7) -0.050(6) 0.001(5) -0.006(5)
O89 0.093(6) 0.098(7) 0.101(7) -0.032(6) 0.000(5) -0.015(5)
Li97 0.101(16) 0.098(16) 0.089(15) -0.043(13) 0.016(12) -0.014(13)

loop_
_atom_type_symbol
_atom_type_scat_dispersion_real
_atom_type_scat_dispersion_imag
_atom_type_scat_Cromer_Mann_a1
_atom_type_scat_Cromer_Mann_b1
_atom_type_scat_Cromer_Mann_a2
_atom_type_scat_Cromer_Mann_b2
_atom_type_scat_Cromer_Mann_a3
_atom_type_scat_Cromer_Mann_b3
_atom_type_scat_Cromer_Mann_a4
_atom_type_scat_Cromer_Mann_b4
_atom_type_scat_Cromer_Mann_c
_atom_type_scat_source
C 0.0181 0.0091 2.3100 20.8439 1.0200 10.2075 1.5886 0.5687 0.8650 51.6512 0.2156 'International Tables Vol C 4.2.6.8 and 6.1.1.4'
H 0.0000 0.0000 0.4930 10.5109 0.3229 26.1257 0.1402 3.1424 0.0408 57.7998 0.0030 'International Tables Vol C 4.2.6.8 and 6.1.1.4'
B 0.0090 0.0039 2.0545 23.2185 1.3326 1.0210 1.0979 60.3498 0.7068 0.1403 -0.1932 'International Tables Vol C 4.2.6.8 and 6.1.1.4'
F 0.0727 0.0534 3.5392 10.2825 2.6412 4.2944 1.5170 0.2615 1.0243 26.1476 0.2776 'International Tables Vol C 4.2.6.8 and 6.1.1.4'
Au -4.4197 7.2980 16.8819 0.4611 18.5913 8.6216 25.5582 1.4826 5.8600 36.3956 12.0658 'International Tables Vol C 4.2.6.8 and 6.1.1.4'
Cl 0.3639 0.7018 11.4604 0.0104 7.1964 1.1662 6.2556 18.5194 1.6455 47.7784 -9.5574 'International Tables Vol C 4.2.6.8 and 6.1.1.4'
O 0.0492 0.0322 3.0485 13.2771 2.2868 5.7011 1.5463 0.3239 0.8670 32.9089 0.2508 'International Tables Vol C 4.2.6.8 and 6.1.1.4'
Li 0.0008 0.0003 1.1282 3.9546 0.7508 1.0524 0.6175 85.3905 0.4653 168.2610 0.0377 'International Tables Vol C 4.2.6.8 and 6.1.1.4'
N 0.0311 0.0180 12.2126 0.0057 3.1322 9.8933 2.0125 28.9975 1.1663 0.5826 -11.5290 'International Tables Vol C 4.2.6.8 and 6.1.1.4'

loop_
_geom_angle_atom_site_label_1
_geom_angle_atom_site_label_2
_geom_angle_atom_site_label_3
_geom_angle
_geom_angle_publ_flag
Cl2 Au1 C3 176.2(3) yes
Au1 C3 N4 124.6(6) yes
Au1 C3 N55 116.7(6) yes
N4 C3 N55 118.7(8) yes
C6 C5 C13 120.9(8) yes
C6 C5 N4 120.5(8) yes
C13 C5 N4 117.9(7) yes
C5 C6 C7 122.5(8) yes
C5 C6 C10 117.6(9) yes
C7 C6 C10 119.6(8) yes
C6 C7 C8 111.5(9) yes
C6 C7 C9 113.0(9) yes
C8 C7 C9 110.1(8) yes
C6 C7 H71 107.5 no
C8 C7 H71 106.8 no
C9 C7 H71 107.6 no
C7 C8 H83 109.9 no
C7 C8 H82 110.0 no
H83 C8 H82 108.8 no
C7 C8 H81 109.4 no
H83 C8 H81 109.3 no
H82 C8 H81 109.4 no
C7 C9 H91 109.6 no
C7 C9 H92 109.4 no
H91 C9 H92 109.2 no
C7 C9 H93 109.5 no
H91 C9 H93 109.4 no
H92 C9 H93 109.7 no
C6 C10 C11 122.1(9) yes
C6 C10 H101 118.7 no
C11 C10 H101 119.2 no
C10 C11 C12 120.1(10) yes
C10 C11 H111 119.9 no
C12 C11 H111 120.0 no
C11 C12 C13 120.7(10) yes
C11 C12 H121 119.4 no
C13 C12 H121 119.9 no
C5 C13 C12 118.6(8) yes
C5 C13 C14 121.7(8) yes
C12 C13 C14 119.6(9) yes
C13 C14 C15 109.1(9) yes
C13 C14 C16 113.5(9) yes
C15 C14 C16 111.0(8) yes
C13 C14 H141 108.1 no
C15 C14 H141 106.8 no
C16 C14 H141 108.1 no
C14 C15 H151 109.7 no
C14 C15 H152 110.1 no
H151 C15 H152 109.2 no
C14 C15 H153 109.2 no
H151 C15 H153 109.4 no
H152 C15 H153 109.2 no
C14 C16 H163 109.2 no
C14 C16 H162 109.2 no
H163 C16 H162 109.4 no
C14 C16 H161 109.7 no
H163 C16 H161 109.8 no
H162 C16 H161 109.6 no
C18 C17 C53 115.8(7) yes
C18 C17 N4 111.0(6) yes
C53 C17 N4 108.0(6) yes
C18 C17 H171 107.5 no
C53 C17 H171 107.2 no
N4 C17 H171 107.0 no
C17 C18 B19 119.5(7) yes
C17 C18 H181 106.5 no
B19 C18 H181 107.5 no
C17 C18 H182 107.0 no
B19 C18 H182 106.8 no
H181 C18 H182 109.3 no
C21 C20 C28 112.4(8) yes
C21 C20 B19 123.6(8) yes
C28 C20 B19 124.0(8) yes
C20 C21 C23 124.4(9) yes
C20 C21 F22 121.0(7) yes
C23 C21 F22 114.6(9) yes
C21 C23 C25 119.9(9) yes
C21 C23 F24 120.7(9) yes
C25 C23 F24 119.4(8) yes
C23 C25 C27 118.0(8) yes
C23 C25 F26 119.5(9) yes
C27 C25 F26 122.5(9) yes
C25 C27 C28 120.8(9) yes
C25 C27 F30 118.4(8) yes
C28 C27 F30 120.8(10) yes
C20 C28 C27 124.5(10) yes
C20 C28 F29 120.2(8) yes
C27 C28 F29 115.3(9) yes
C32 C31 C39 112.2(10) yes
C32 C31 B19 121.8(9) yes
C39 C31 B19 124.7(10) yes
C31 C32 C34 124.7(12) yes
C31 C32 F33 119.7(9) yes
C34 C32 F33 115.6(11) yes
C32 C34 C36 117.4(15) yes
C32 C34 F35 119.4(13) yes
C36 C34 F35 123.2(15) yes
C34 C36 C38 121.6(14) yes
C34 C36 F37 119.3(18) yes
C38 C36 F37 119.1(15) yes
C36 C38 C39 118.4(12) yes
C36 C38 F41 121.3(14) yes
C39 C38 F41 120.1(16) yes
C38 C39 C31 125.5(13) yes
C38 C39 F40 115.5(11) yes
C31 C39 F40 119.0(11) yes
C43 C42 C50 111.8(11) yes
C43 C42 B19 122.4(10) yes
C50 C42 B19 125.0(11) yes
C42 C43 C45 122.4(13) yes
C42 C43 F44 122.2(10) yes
C45 C43 F44 115.4(13) yes
C43 C45 C47 120.3(15) yes
C43 C45 F46 117.7(15) yes
C47 C45 F46 122.0(14) yes
C45 C47 C49 120.2(14) yes
C45 C47 F48 119.8(18) yes
C49 C47 F48 120.0(17) yes
C47 C49 C50 118.3(15) yes
C47 C49 F52 120.7(16) yes
C50 C49 F52 121.0(18) yes
C49 C50 C42 126.9(15) yes
C49 C50 F51 113.9(13) yes
C42 C50 F51 119.2(11) yes
C17 C53 C54 110.3(7) yes
C17 C53 H531 109.1 no
C54 C53 H531 109.4 no
C17 C53 H532 109.3 no
C54 C53 H532 109.2 no
H531 C53 H532 109.5 no
C53 C54 N55 109.6(7) yes
C53 C54 H541 110.0 no
N55 C54 H541 109.1 no
C53 C54 H542 109.7 no
N55 C54 H542 109.4 no
H541 C54 H542 108.9 no
C57 C56 C61 123.4(9) yes
C57 C56 N55 117.1(8) yes
C61 C56 N55 119.5(8) yes
C56 C57 C58 116.4(9) yes
C56 C57 C65 124.0(8) yes
C58 C57 C65 119.6(8) yes
C57 C58 C59 121.0(10) yes
C57 C58 H581 119.5 no
C59 C58 H581 119.4 no
C58 C59 C60 120.5(11) yes
C58 C59 H591 119.5 no
C60 C59 H591 120.0 no
C59 C60 C61 121.5(11) yes
C59 C60 H601 119.1 no
C61 C60 H601 119.4 no
C56 C61 C60 117.0(9) yes
C56 C61 C62 122.9(9) yes
C60 C61 C62 120.1(10) yes
C61 C62 C63 110.5(10) yes
C61 C62 C64 112.0(9) yes
C63 C62 C64 112.2(10) yes
C61 C62 H621 107.4 no
C63 C62 H621 106.9 no
C64 C62 H621 107.5 no
C62 C63 H633 109.2 no
C62 C63 H632 109.6 no
H633 C63 H632 109.7 no
C62 C63 H631 109.3 no
H633 C63 H631 109.5 no
H632 C63 H631 109.5 no
C62 C64 H641 109.1 no
C62 C64 H642 109.6 no
H641 C64 H642 109.4 no
C62 C64 H643 109.4 no
H641 C64 H643 109.6 no
H642 C64 H643 109.7 no
C57 C65 C66 113.3(8) yes
C57 C65 C67 110.0(9) yes
C66 C65 C67 110.2(8) yes
C57 C65 H651 107.7 no
C66 C65 H651 107.7 no
C67 C65 H651 107.7 no
C65 C66 H663 109.4 no
C65 C66 H662 109.6 no
H663 C66 H662 109.2 no
C65 C66 H661 109.6 no
H663 C66 H661 109.6 no
H662 C66 H661 109.4 no
C65 C67 H671 109.6 no
C65 C67 H672 109.6 no
H671 C67 H672 109.4 no
C65 C67 H673 109.0 no
H671 C67 H673 109.4 no
H672 C67 H673 109.8 no
C70 C69 O68 101.9(12) yes
C70 C69 H691 111.8 no
O68 C69 H691 111.1 no
C70 C69 H692 111.0 no
O68 C69 H692 110.7 no
H691 C69 H692 110.1 no
C69 C70 C71 103.92(7) yes
C69 C70 H701 111.1 no
C71 C70 H701 111.0 no
C69 C70 H702 110.6 no
C71 C70 H702 110.7 no
H701 C70 H702 109.4 no
C70 C71 C72 103.92(7) yes
C70 C71 H711 110.1 no
C72 C71 H711 110.5 no
C70 C71 H712 111.3 no
C72 C71 H712 111.0 no
H711 C71 H712 109.9 no
C71 C72 O68 102.8(10) yes
C71 C72 H721 111.4 no
O68 C72 H721 111.3 no
C71 C72 H722 110.6 no
O68 C72 H722 110.8 no
H721 C72 H722 109.8 no
C99 C72 O68 118.8(19) yes
C99 C72 H723 105.7 no
O68 C72 H723 106.9 no
C99 C72 H724 108.5 no
O68 C72 H724 107.1 no
H723 C72 H724 109.6 no
C76 C74 O73 108.5(9) yes
C76 C74 H743 109.2 no
O73 C74 H743 109.7 no
C76 C74 H744 110.0 no
O73 C74 H744 109.7 no
H743 C74 H744 109.6 no
C75 C74 O73 103(3) yes
C75 C74 H741 111.8 no
O73 C74 H741 110.8 no
C75 C74 H742 111.0 no
O73 C74 H742 110.8 no
H741 C74 H742 109.6 no
C74 C75 C77 103.92(7) yes
C74 C75 H751 110.5 no
C77 C75 H751 111.5 no
C74 C75 H752 109.9 no
C77 C75 H752 111.3 no
H751 C75 H752 109.6 no
C74 C76 C78 103.93(7) yes
C74 C76 H761 111.2 no
C78 C76 H761 110.9 no
C74 C76 H762 110.8 no
C78 C76 H762 110.2 no
H761 C76 H762 109.7 no
C75 C77 C79 103.92(7) yes
C75 C77 H771 109.7 no
C79 C77 H771 110.8 no
C75 C77 H772 111.1 no
C79 C77 H772 111.7 no
H771 C77 H772 109.6 no
C76 C78 C80 103.93(7) yes
C76 C78 H781 111.3 no
C80 C78 H781 110.3 no
C76 C78 H782 111.1 no
C80 C78 H782 110.2 no
H781 C78 H782 109.9 no
C77 C79 O73 104(4) yes
C77 C79 H791 111.0 no
O73 C79 H791 111.0 no
C77 C79 H792 109.7 no
O73 C79 H792 111.6 no
H791 C79 H792 109.6 no
C78 C80 O73 105.8(12) yes
C78 C80 H801 109.7 no
O73 C80 H801 109.8 no
C78 C80 H802 111.3 no
O73 C80 H802 110.3 no
H801 C80 H802 109.8 no
C84 C82 O81 106.8(8) yes
C84 C82 H821 110.3 no
O81 C82 H821 110.0 no
C84 C82 H822 110.0 no
O81 C82 H822 110.2 no
H821 C82 H822 109.6 no
C83 C82 O81 98.1(20) yes
C83 C82 H823 112.7 no
O81 C82 H823 112.1 no
C83 C82 H824 111.9 no
O81 C82 H824 112.1 no
H823 C82 H824 109.5 no
C82 C83 C85 103.93(7) yes
C82 C83 H831 110.2 no
C85 C83 H831 110.7 no
C82 C83 H832 111.2 no
C85 C83 H832 111.1 no
H831 C83 H832 109.6 no
C82 C84 C86 103.93(7) yes
C82 C84 H841 110.3 no
C86 C84 H841 110.5 no
C82 C84 H842 110.9 no
C86 C84 H842 110.8 no
H841 C84 H842 110.3 no
C83 C85 C88 103.93(7) yes
C83 C85 H851 110.8 no
C88 C85 H851 110.4 no
C83 C85 H852 110.6 no
C88 C85 H852 111.3 no
H851 C85 H852 109.7 no
C84 C86 C87 103.93(7) yes
C84 C86 H861 111.2 no
C87 C86 H861 110.7 no
C84 C86 H862 110.3 no
C87 C86 H862 110.8 no
H861 C86 H862 109.9 no
C86 C87 O81 105.7(13) yes
C86 C87 H871 110.7 no
O81 C87 H871 110.4 no
C86 C87 H872 110.2 no
O81 C87 H872 110.0 no
H871 C87 H872 109.8 no
C85 C88 O81 87(5) yes
C85 C88 H881 115.2 no
O81 C88 H881 114.8 no
C85 C88 H882 114.4 no
O81 C88 H882 114.7 no
H881 C88 H882 109.6 no
C91 C90 O89 108.7(8) yes
C91 C90 H903 109.5 no
O89 C90 H903 109.5 no
C91 C90 H904 109.8 no
O89 C90 H904 109.6 no
H903 C90 H904 109.8 no
C92 C90 O89 106(2) yes
C92 C90 H901 110.0 no
O89 C90 H901 110.2 no
C92 C90 H902 110.5 no
O89 C90 H902 110.4 no
H901 C90 H902 109.6 no
C90 C91 C93 103.93(7) yes
C90 C91 H911 110.4 no
C93 C91 H911 110.3 no
C90 C91 H912 111.5 no
C93 C91 H912 110.8 no
H911 C91 H912 109.8 no
C90 C92 C94 103.92(7) yes
C90 C92 H921 111.1 no
C94 C92 H921 111.2 no
C90 C92 H922 110.8 no
C94 C92 H922 110.2 no
H921 C92 H922 109.6 no
C91 C93 C96 103.93(7) yes
C91 C93 H931 110.4 no
C96 C93 H931 110.0 no
C91 C93 H932 110.7 no
C96 C93 H932 111.6 no
H931 C93 H932 110.0 no
C92 C94 C95 103.92(7) yes
C92 C94 H941 110.6 no
C95 C94 H941 111.4 no
C92 C94 H942 111.4 no
C95 C94 H942 109.8 no
H941 C94 H942 109.6 no
C94 C95 O89 102(5) yes
C94 C95 H951 110.7 no
O89 C95 H951 110.1 no
C94 C95 H952 112.4 no
O89 C95 H952 112.3 no
H951 C95 H952 109.5 no
C93 C96 O89 110.8(10) yes
C93 C96 H961 109.3 no
O89 C96 H961 108.9 no
C93 C96 H962 109.5 no
O89 C96 H962 108.9 no
H961 C96 H962 109.4 no
C98 C97 O68 108(3) yes
C98 C97 H971 114.7 no
O68 C97 H971 111.5 no
C98 C97 H972 108.2 no
O68 C97 H972 105.7 no
H971 C97 H972 108.3 no
C97 C98 C99 103.92(7) yes
C97 C98 H981 107.3 no
C99 C98 H981 113.6 no
C97 C98 H982 110.4 no
C99 C98 H982 110.8 no
H981 C98 H982 110.5 no
C72 C99 C98 103.92(7) yes
C72 C99 H991 112.2 no
C98 C99 H991 112.4 no
C72 C99 H992 109.6 no
C98 C99 H992 108.8 no
H991 C99 H992 109.7 no
C17 N4 C5 114.6(6) yes
C17 N4 C3 125.4(7) yes
C5 N4 C3 119.8(7) yes
C54 N55 C56 114.0(7) yes
C54 N55 C3 123.0(7) yes
C56 N55 C3 122.7(8) yes
C31 B19 C20 111.6(8) yes
C31 B19 C42 113.5(8) yes
C20 B19 C42 101.0(7) yes
C31 B19 C18 101.4(7) yes
C20 B19 C18 109.8(7) yes
C42 B19 C18 119.8(8) yes
C69 O68 C72 104.4(11) yes
C69 O68 Li97 131.5(12) yes
C72 O68 Li97 124.0(11) yes
C97 O68 C72 97.4(17) yes
C97 O68 Li97 125(2) yes
C72 O68 Li97 124.0(11) yes
C80 O73 C74 108.6(10) yes
C80 O73 Li97 124.4(13) yes
C74 O73 Li97 117.7(10) yes
C79 O73 C74 109(3) yes
C79 O73 Li97 107(3) yes
C74 O73 Li97 117.7(10) yes
C82 O81 C87 109.6(10) yes
C82 O81 Li97 123.4(11) yes
C87 O81 Li97 119.2(13) yes
C88 O81 C82 106(3) yes
C88 O81 Li97 127(3) yes
C82 O81 Li97 123.4(11) yes
C90 O89 C96 106.3(12) yes
C90 O89 Li97 127.9(11) yes
C96 O89 Li97 123.3(12) yes
C90 O89 C95 109(3) yes
C90 O89 Li97 127.9(11) yes
C95 O89 Li97 123(3) yes
O68 Li97 O81 108.0(13) yes
O68 Li97 O73 113.2(13) yes
O81 Li97 O73 108.9(12) yes
O68 Li97 O89 108.0(12) yes
O81 Li97 O89 110.2(12) yes
O73 Li97 O89 108.5(13) yes

loop_
_geom_bond_atom_site_label_1
_geom_bond_atom_site_label_2
_geom_bond_distance
_geom_bond_publ_flag
Au1 Cl2 2.277(3) yes
Au1 C3 2.000(9) yes
C3 N4 1.316(10) yes
C3 N55 1.352(10) yes
C5 C6 1.412(11) yes
C5 C13 1.403(12) yes
C5 N4 1.453(10) yes
C6 C7 1.530(14) yes
C6 C10 1.381(14) yes
C7 C8 1.547(14) yes
C7 C9 1.523(13) yes
C7 H71 0.978 no
C8 H83 0.963 no
C8 H82 0.955 no
C8 H81 0.957 no
C9 H91 0.960 no
C9 H92 0.962 no
C9 H93 0.962 no
C10 C11 1.362(15) yes
C10 H101 0.927 no
C11 C12 1.388(15) yes
C11 H111 0.929 no
C12 C13 1.382(13) yes
C12 H121 0.928 no
C13 C14 1.515(12) yes
C14 C15 1.525(15) yes
C14 C16 1.525(15) yes
C14 H141 0.982 no
C15 H151 0.960 no
C15 H152 0.963 no
C15 H153 0.959 no
C16 H163 0.960 no
C16 H162 0.962 no
C16 H161 0.958 no
C17 C18 1.519(10) yes
C17 C53 1.510(11) yes
C17 N4 1.500(10) yes
C17 H171 0.975 no
C18 B19 1.642(13) yes
C18 H181 0.964 no
C18 H182 0.971 no
C20 C21 1.380(13) yes
C20 C28 1.394(13) yes
C20 B19 1.667(11) yes
C21 C23 1.376(12) yes
C21 F22 1.340(11) yes
C23 C25 1.376(14) yes
C23 F24 1.352(12) yes
C25 C27 1.351(14) yes
C25 F26 1.346(9) yes
C27 C28 1.361(12) yes
C27 F30 1.354(11) yes
C28 F29 1.350(11) yes
C31 C32 1.394(15) yes
C31 C39 1.373(13) yes
C31 B19 1.669(15) yes
C32 C34 1.424(17) yes
C32 F33 1.339(12) yes
C34 C36 1.34(2) yes
C34 F35 1.332(16) yes
C36 C38 1.36(2) yes
C36 F37 1.342(16) yes
C38 C39 1.393(18) yes
C38 F41 1.338(14) yes
C39 F40 1.370(14) yes
C42 C43 1.415(17) yes
C42 C50 1.367(16) yes
C42 B19 1.655(15) yes
C43 C45 1.394(16) yes
C43 F44 1.338(14) yes
C45 C47 1.35(2) yes
C45 F46 1.367(17) yes
C47 C49 1.34(2) yes
C47 F48 1.378(15) yes
C49 C50 1.378(19) yes
C49 F52 1.355(17) yes
C50 F51 1.361(16) yes
C53 C54 1.513(13) yes
C53 H531 0.971 no
C53 H532 0.968 no
C54 N55 1.473(11) yes
C54 H541 0.969 no
C54 H542 0.969 no
C56 C57 1.403(12) yes
C56 C61 1.397(13) yes
C56 N55 1.438(11) yes
C57 C58 1.405(13) yes
C57 C65 1.505(13) yes
C58 C59 1.368(16) yes
C58 H581 0.928 no
C59 C60 1.386(16) yes
C59 H591 0.928 no
C60 C61 1.379(14) yes
C60 H601 0.929 no
C61 C62 1.516(14) yes
C62 C63 1.527(16) yes
C62 C64 1.512(15) yes
C62 H621 0.982 no
C63 H633 0.961 no
C63 H632 0.961 no
C63 H631 0.959 no
C64 H641 0.958 no
C64 H642 0.956 no
C64 H643 0.961 no
C65 C66 1.526(14) yes
C65 C67 1.535(14) yes
C65 H651 0.982 no
C66 H663 0.958 no
C66 H662 0.957 no
C66 H661 0.957 no
C67 H671 0.956 no
C67 H672 0.965 no
C67 H673 0.961 no
C69 C70 1.503(7) yes
C69 O68 1.40(2) yes
C69 H691 0.970 no
C69 H692 0.970 no
C70 C71 1.464(7) yes
C70 H701 0.969 no
C70 H702 0.971 no
C71 C72 1.506(7) yes
C71 H711 0.970 no
C71 H712 0.969 no
C72 O68 1.369(16) yes
C72 H721 0.972 no
C72 H722 0.971 no
C72 C99 1.500(7) yes
C72 O68 1.369(16) yes
C72 H723 0.971 no
C72 H724 0.971 no
C74 C76 1.502(7) yes
C74 O73 1.403(15) yes
C74 H743 0.969 no
C74 H744 0.970 no
C74 C75 1.502(7) yes
C74 O73 1.403(15) yes
C74 H741 0.970 no
C74 H742 0.970 no
C75 C77 1.464(7) yes
C75 H751 0.971 no
C75 H752 0.970 no
C76 C78 1.466(7) yes
C76 H761 0.972 no
C76 H762 0.972 no
C77 C79 1.503(7) yes
C77 H771 0.971 no
C77 H772 0.970 no
C78 C80 1.501(7) yes
C78 H781 0.970 no
C78 H782 0.969 no
C79 O73 1.51(8) yes
C79 H791 0.969 no
C79 H792 0.970 no
C80 O73 1.42(2) yes
C80 H801 0.970 no
C80 H802 0.970 no
C82 C84 1.505(7) yes
C82 O81 1.433(16) yes
C82 H821 0.969 no
C82 H822 0.970 no
C82 C83 1.503(7) yes
C82 O81 1.433(16) yes
C82 H823 0.970 no
C82 H824 0.970 no
C83 C85 1.465(7) yes
C83 H831 0.969 no
C83 H832 0.969 no
C84 C86 1.467(7) yes
C84 H841 0.968 no
C84 H842 0.966 no
C85 C88 1.503(7) yes
C85 H851 0.970 no
C85 H852 0.971 no
C86 C87 1.504(7) yes
C86 H861 0.970 no
C86 H862 0.969 no
C87 O81 1.39(3) yes
C87 H871 0.969 no
C87 H872 0.971 no
C88 O81 1.50(11) yes
C88 H881 0.970 no
C88 H882 0.969 no
C90 C91 1.503(7) yes
C90 O89 1.421(16) yes
C90 H903 0.974 no
C90 H904 0.972 no
C90 C92 1.501(7) yes
C90 O89 1.421(16) yes
C90 H901 0.971 no
C90 H902 0.971 no
C91 C93 1.463(7) yes
C91 H911 0.967 no
C91 H912 0.967 no
C92 C94 1.461(7) yes
C92 H921 0.970 no
C92 H922 0.970 no
C93 C96 1.504(7) yes
C93 H931 0.972 no
C93 H932 0.969 no
C94 C95 1.503(7) yes
C94 H941 0.970 no
C94 H942 0.969 no
C95 O89 1.40(10) yes
C95 H951 0.970 no
C95 H952 0.970 no
C96 O89 1.31(2) yes
C96 H961 0.971 no
C96 H962 0.971 no
C97 C98 1.504(7) yes
C97 O68 1.67(6) yes
C97 H971 0.928 no
C97 H972 1.029 no
C98 C99 1.461(7) yes
C98 H981 0.958 no
C98 H982 0.972 no
C99 H991 0.970 no
C99 H992 0.970 no
O68 Li97 1.92(3) yes
O68 Li97 1.92(3) yes
O73 Li97 1.89(2) yes
O73 Li97 1.89(2) yes
O81 Li97 1.93(2) yes
O81 Li97 1.93(2) yes
O89 Li97 1.90(3) yes
O89 Li97 1.90(3) yes

loop_
_geom_hbond_atom_site_label_D
_geom_hbond_atom_site_label_H
_geom_hbond_atom_site_label_A
_geom_hbond_angle_DHA
_geom_hbond_distance_DH
_geom_hbond_distance_HA
_geom_hbond_distance_DA
_geom_hbond_publ_flag
C17 H171 C39 135.2 0.975 2.578 3.34(3) yes

loop_
_platon_squeeze_void_nr
_platon_squeeze_void_average_x
_platon_squeeze_void_average_y
_platon_squeeze_void_average_z
_platon_squeeze_void_volume
_platon_squeeze_void_count_electrons
_platon_squeeze_void_content
1 0.500 0.500 0.500 192 44 ' '
